data_1512879
loop_
_publ_author_name
'Frauke Hackenberg'
'Grainne Lally'
'Helge M\"uller-Bunz'
'Francesca Paradisi'
'Daniela Quaglia'
'Wojciech Streciwilk'
'Matthias Tacke'

_publ_section_title
;
 Synthesis and biological evaluation of <i>N</i>-heterocyclic
 carbene-silver(I) acetate complexes derived from 4,5-ditolyl-imidazole
;
_journal_name_full
;
Inorganica Chimica Acta
;
_journal_page_first 135
_journal_page_last 144
_journal_paper_doi 10.1016/j.ica.2012.10.029
_journal_volume 395
_journal_year 2013
_chemical_formula_moiety 'C33 H31 Ag N2 O2'
_chemical_formula_sum 'C33 H31 Ag N2 O2'
_chemical_formula_weight 595.47
_space_group_IT_number 14
_symmetry_cell_setting monoclinic
_symmetry_space_group_name_Hall '-P 2ybc'
_symmetry_space_group_name_H-M 'P 1 21/c 1'
_atom_sites_solution_hydrogens geom
_atom_sites_solution_primary direct
_atom_sites_solution_secondary difmap
_cell_angle_alpha 90.00
_cell_angle_beta 98.4644(8)
_cell_angle_gamma 90.00
_cell_formula_units_Z 4
_cell_length_a 12.1787(1)
_cell_length_b 8.77455(7)
_cell_length_c 25.4346(2)
_cell_measurement_reflns_used 30003
_cell_measurement_temperature 100(2)
_cell_measurement_theta_max 29.2919
_cell_measurement_theta_min 2.8247
_cell_volume 2688.40(4)
_computing_cell_refinement
; 
CrysAlisPro, Agilent Technologies, 
Version 1.171.34.49 (release 20-01-2011 CrysAlis171 .NET) 
(compiled Jan 20 2011,15:58:25) 
;
_computing_data_collection
; 
CrysAlisPro, Agilent Technologies, 
Version 1.171.34.49 (release 20-01-2011 CrysAlis171 .NET) 
(compiled Jan 20 2011,15:58:25) 
;
_computing_data_reduction
; 
CrysAlisPro, Agilent Technologies, 
Version 1.171.34.49 (release 20-01-2011 CrysAlis171 .NET) 
(compiled Jan 20 2011,15:58:25) 
;
_computing_structure_refinement 'SHELXL-97 (Sheldrick, 2008)'
_computing_structure_solution 'SHELXS-97 (Sheldrick, 2008)'
_diffrn_ambient_temperature 100(2)
_diffrn_detector_area_resol_mean 10.3196
_diffrn_measured_fraction_theta_full 0.996
_diffrn_measured_fraction_theta_max 0.956
_diffrn_measurement_device_type 'SuperNova, Dual, Cu at zero, Atlas'
_diffrn_measurement_method '\w scans'
_diffrn_radiation_monochromator mirror
_diffrn_radiation_source 'SuperNova (Mo) X-ray Source'
_diffrn_radiation_type MoK\a
_diffrn_radiation_wavelength 0.71073
_diffrn_reflns_av_R_equivalents 0.0314
_diffrn_reflns_av_sigmaI/netI 0.0197
_diffrn_reflns_limit_h_max 16
_diffrn_reflns_limit_h_min -16
_diffrn_reflns_limit_k_max 12
_diffrn_reflns_limit_k_min -11
_diffrn_reflns_limit_l_max 34
_diffrn_reflns_limit_l_min -34
_diffrn_reflns_number 58286
_diffrn_reflns_theta_full 28.00
_diffrn_reflns_theta_max 29.36
_diffrn_reflns_theta_min 2.83
_exptl_absorpt_coefficient_mu 0.783
_exptl_absorpt_correction_T_max 0.949
_exptl_absorpt_correction_T_min 0.891
_exptl_absorpt_correction_type analytical
_exptl_absorpt_process_details
; 
CrysAlisPro, Agilent Technologies, 
Version 1.171.34.49 (release 20-01-2011 CrysAlis171 .NET) 
(compiled Jan 20 2011,15:58:25) 
Analytical numeric absorption correction using a multifaceted crystal 
model based on expressions derived by R.C. Clark & J.S. Reid. 
(Clark, R. C. & Reid, J. S. (1995). Acta Cryst. A51, 887-897) 
;
_exptl_crystal_colour colourless
_exptl_crystal_density_diffrn 1.471
_exptl_crystal_density_method 'not measured'
_exptl_crystal_description rod
_exptl_crystal_F_000 1224
_exptl_crystal_size_max 0.2205
_exptl_crystal_size_mid 0.1377
_exptl_crystal_size_min 0.0790
_refine_diff_density_max 0.516
_refine_diff_density_min -0.472
_refine_diff_density_rms 0.071
_refine_ls_extinction_method none
_refine_ls_goodness_of_fit_ref 1.094
_refine_ls_hydrogen_treatment constr
_refine_ls_matrix_type full
_refine_ls_number_parameters 346
_refine_ls_number_reflns 7058
_refine_ls_number_restraints 0
_refine_ls_restrained_S_all 1.094
_refine_ls_R_factor_all 0.0318
_refine_ls_R_factor_gt 0.0264
_refine_ls_shift/su_max 0.003
_refine_ls_shift/su_mean 0.000
_refine_ls_structure_factor_coef Fsqd
_refine_ls_weighting_details 'calc w=1/[\s^2^(Fo^2^)+(0.0256P)^2^+2.8955P] where P=(Fo^2^+2Fc^2^)/3'
_refine_ls_weighting_scheme calc
_refine_ls_wR_factor_gt 0.0645
_refine_ls_wR_factor_ref 0.0676
_reflns_number_gt 6339
_reflns_number_total 7058
_reflns_threshold_expression I>2\s(I)
_cod_data_source_file ICA-2013-395-135-144-1.cif
_cod_data_source_block tac145(2a)
_cod_original_sg_symbol_H-M 'P 21/c'
_cod_database_code 1512879

loop_
_symmetry_equiv_pos_as_xyz
'x, y, z'
'-x, y+1/2, -z+1/2'
'-x, -y, -z'
'x, -y-1/2, z-1/2'

loop_
_atom_site_label
_atom_site_type_symbol
_atom_site_fract_x
_atom_site_fract_y
_atom_site_fract_z
_atom_site_U_iso_or_equiv
_atom_site_adp_type
_atom_site_occupancy
_atom_site_symmetry_multiplicity
_atom_site_calc_flag
_atom_site_refinement_flags
Ag Ag 0.557591(11) 0.174913(15) 1.010088(5) 0.01633(5) Uani 1 1 d .
C1 C 0.23692(15) 0.1717(2) 0.99039(7) 0.0161(3) Uani 1 1 d .
H1 H 0.2906 0.1105 0.9768 0.019 Uiso 1 1 calc R
C2 C 0.15077(15) 0.1028(2) 1.01205(7) 0.0200(4) Uani 1 1 d .
H2 H 0.1456 -0.0051 1.0130 0.024 Uiso 1 1 calc R
C3 C 0.07230(16) 0.1921(2) 1.03227(7) 0.0211(4) Uani 1 1 d .
H3 H 0.0133 0.1453 1.0469 0.025 Uiso 1 1 calc R
C4 C 0.08055(16) 0.3498(2) 1.03092(7) 0.0206(4) Uani 1 1 d .
H4 H 0.0276 0.4109 1.0451 0.025 Uiso 1 1 calc R
C5 C 0.16604(15) 0.4189(2) 1.00885(7) 0.0169(3) Uani 1 1 d .
H5 H 0.1706 0.5269 1.0076 0.020 Uiso 1 1 calc R
C6 C 0.24474(14) 0.33008(19) 0.98861(6) 0.0127(3) Uani 1 1 d .
C7 C 0.33723(14) 0.41025(19) 0.96582(7) 0.0140(3) Uani 1 1 d .
H7A H 0.3087 0.5083 0.9501 0.017 Uiso 1 1 calc R
H7B H 0.3979 0.4334 0.9951 0.017 Uiso 1 1 calc R
N1 N 0.38272(12) 0.32161(16) 0.92515(6) 0.0127(3) Uani 1 1 d .
C8 C 0.47066(14) 0.2268(2) 0.93680(7) 0.0141(3) Uani 1 1 d .
C9 C 0.34514(14) 0.32530(19) 0.87056(6) 0.0127(3) Uani 1 1 d .
C11 C 0.25170(14) 0.41885(19) 0.84494(6) 0.0128(3) Uani 1 1 d .
C12 C 0.14899(14) 0.4215(2) 0.86311(7) 0.0159(3) Uani 1 1 d .
H12 H 0.1383 0.3629 0.8934 0.019 Uiso 1 1 calc R
C13 C 0.06226(14) 0.5092(2) 0.83728(7) 0.0175(3) Uani 1 1 d .
H13 H -0.0070 0.5098 0.8503 0.021 Uiso 1 1 calc R
C14 C 0.07509(15) 0.5957(2) 0.79289(7) 0.0172(3) Uani 1 1 d .
C17 C -0.01893(17) 0.6899(2) 0.76429(8) 0.0264(4) Uani 1 1 d .
H17A H -0.0808 0.6907 0.7850 0.040 Uiso 1 1 calc R
H17B H -0.0438 0.6458 0.7292 0.040 Uiso 1 1 calc R
H17C H 0.0067 0.7945 0.7602 0.040 Uiso 1 1 calc R
C15 C 0.17807(15) 0.5935(2) 0.77497(7) 0.0186(4) Uani 1 1 d .
H15 H 0.1890 0.6536 0.7451 0.022 Uiso 1 1 calc R
C16 C 0.26464(15) 0.5051(2) 0.80008(7) 0.0168(3) Uani 1 1 d .
H16 H 0.3334 0.5032 0.7867 0.020 Uiso 1 1 calc R
C10 C 0.41423(13) 0.23197(19) 0.84780(7) 0.0132(3) Uani 1 1 d .
C18 C 0.41799(14) 0.19839(19) 0.79104(7) 0.0133(3) Uani 1 1 d .
C19 C 0.50749(14) 0.2477(2) 0.76712(7) 0.0160(3) Uani 1 1 d .
H19 H 0.5681 0.2981 0.7878 0.019 Uiso 1 1 calc R
C20 C 0.50879(15) 0.2236(2) 0.71308(7) 0.0174(3) Uani 1 1 d .
H20 H 0.5698 0.2595 0.6972 0.021 Uiso 1 1 calc R
C21 C 0.42232(16) 0.1480(2) 0.68195(7) 0.0168(3) Uani 1 1 d .
C24 C 0.42524(18) 0.1202(2) 0.62344(7) 0.0239(4) Uani 1 1 d .
H24A H 0.4860 0.1789 0.6121 0.036 Uiso 1 1 calc R
H24B H 0.3546 0.1521 0.6029 0.036 Uiso 1 1 calc R
H24C H 0.4370 0.0114 0.6175 0.036 Uiso 1 1 calc R
C22 C 0.33281(15) 0.0985(2) 0.70610(7) 0.0184(4) Uani 1 1 d .
H22 H 0.2727 0.0470 0.6855 0.022 Uiso 1 1 calc R
C23 C 0.33040(14) 0.1235(2) 0.75997(7) 0.0167(3) Uani 1 1 d .
H23 H 0.2687 0.0893 0.7757 0.020 Uiso 1 1 calc R
N2 N 0.49021(12) 0.17322(16) 0.88909(6) 0.0132(3) Uani 1 1 d .
C25 C 0.56805(14) 0.04906(19) 0.88331(7) 0.0146(3) Uani 1 1 d .
H25A H 0.5388 -0.0103 0.8512 0.018 Uiso 1 1 calc R
H25B H 0.5699 -0.0198 0.9143 0.018 Uiso 1 1 calc R
C26 C 0.68595(14) 0.09626(19) 0.87896(6) 0.0128(3) Uani 1 1 d .
C27 C 0.73553(15) 0.2267(2) 0.90276(7) 0.0191(4) Uani 1 1 d .
H27 H 0.6928 0.2966 0.9199 0.023 Uiso 1 1 calc R
C28 C 0.84751(16) 0.2551(2) 0.90160(8) 0.0241(4) Uani 1 1 d .
H28 H 0.8808 0.3451 0.9175 0.029 Uiso 1 1 calc R
C29 C 0.91078(16) 0.1527(2) 0.87735(8) 0.0222(4) Uani 1 1 d .
H29 H 0.9875 0.1715 0.8772 0.027 Uiso 1 1 calc R
C30 C 0.86180(15) 0.0234(2) 0.85347(8) 0.0211(4) Uani 1 1 d .
H30 H 0.9050 -0.0468 0.8368 0.025 Uiso 1 1 calc R
C31 C 0.74981(15) -0.0043(2) 0.85378(7) 0.0177(3) Uani 1 1 d .
H31 H 0.7164 -0.0926 0.8367 0.021 Uiso 1 1 calc R
O1 O 0.64243(11) 0.11781(17) 1.08592(5) 0.0222(3) Uani 1 1 d .
O2 O 0.77957(12) 0.22980(17) 1.05177(6) 0.0259(3) Uani 1 1 d .
C32 C 0.74436(15) 0.1531(2) 1.08656(7) 0.0174(3) Uani 1 1 d .
C33 C 0.82318(16) 0.0896(2) 1.13290(8) 0.0241(4) Uani 1 1 d .
H33A H 0.8234 -0.0219 1.1309 0.036 Uiso 1 1 calc R
H33B H 0.7990 0.1214 1.1663 0.036 Uiso 1 1 calc R
H33C H 0.8982 0.1282 1.1315 0.036 Uiso 1 1 calc R

loop_
_atom_site_aniso_label
_atom_site_aniso_U_11
_atom_site_aniso_U_22
_atom_site_aniso_U_33
_atom_site_aniso_U_23
_atom_site_aniso_U_13
_atom_site_aniso_U_12
Ag 0.01422(7) 0.01876(7) 0.01559(7) 0.00085(5) 0.00076(5) 0.00134(5)
C1 0.0178(8) 0.0149(8) 0.0155(8) -0.0005(7) 0.0021(6) 0.0019(6)
C2 0.0217(9) 0.0171(9) 0.0210(9) 0.0030(7) 0.0029(7) -0.0014(7)
C3 0.0187(9) 0.0275(10) 0.0180(9) 0.0032(7) 0.0054(7) -0.0032(7)
C4 0.0180(9) 0.0264(10) 0.0187(9) -0.0003(7) 0.0071(7) 0.0033(7)
C5 0.0175(8) 0.0172(8) 0.0165(8) -0.0013(7) 0.0037(6) 0.0015(7)
C6 0.0128(8) 0.0152(8) 0.0097(7) -0.0008(6) 0.0002(6) 0.0002(6)
C7 0.0139(8) 0.0142(8) 0.0140(7) -0.0025(6) 0.0026(6) -0.0004(6)
N1 0.0107(6) 0.0146(7) 0.0129(6) -0.0005(5) 0.0024(5) -0.0003(5)
C8 0.0112(7) 0.0136(7) 0.0177(8) -0.0003(6) 0.0029(6) -0.0007(6)
C9 0.0120(7) 0.0135(7) 0.0126(7) -0.0003(6) 0.0021(6) -0.0024(6)
C11 0.0122(7) 0.0118(7) 0.0139(7) -0.0020(6) 0.0006(6) -0.0007(6)
C12 0.0146(8) 0.0198(8) 0.0135(8) 0.0003(7) 0.0031(6) -0.0009(6)
C13 0.0123(8) 0.0225(9) 0.0176(8) -0.0031(7) 0.0020(6) 0.0002(7)
C14 0.0165(8) 0.0170(8) 0.0169(8) -0.0030(7) -0.0018(6) 0.0019(6)
C17 0.0229(10) 0.0305(11) 0.0240(10) 0.0026(8) -0.0027(8) 0.0090(8)
C15 0.0214(9) 0.0172(8) 0.0173(8) 0.0029(7) 0.0033(7) 0.0006(7)
C16 0.0147(8) 0.0174(8) 0.0190(8) 0.0002(7) 0.0050(6) -0.0008(6)
C10 0.0110(7) 0.0133(7) 0.0154(8) 0.0004(6) 0.0025(6) -0.0014(6)
C18 0.0137(8) 0.0124(8) 0.0140(8) 0.0000(6) 0.0027(6) 0.0026(6)
C19 0.0139(8) 0.0163(8) 0.0183(8) -0.0017(7) 0.0038(6) -0.0008(6)
C20 0.0179(8) 0.0163(8) 0.0193(8) 0.0022(7) 0.0074(7) 0.0030(7)
C21 0.0227(9) 0.0133(8) 0.0145(8) 0.0016(6) 0.0029(7) 0.0056(7)
C24 0.0346(11) 0.0234(9) 0.0142(8) -0.0006(7) 0.0051(8) 0.0029(8)
C22 0.0182(9) 0.0181(9) 0.0179(8) -0.0018(7) -0.0008(7) -0.0014(7)
C23 0.0141(8) 0.0184(8) 0.0179(8) 0.0003(7) 0.0038(6) -0.0013(7)
N2 0.0108(6) 0.0134(7) 0.0156(7) -0.0005(5) 0.0025(5) 0.0007(5)
C25 0.0115(8) 0.0129(8) 0.0197(8) -0.0012(6) 0.0031(6) 0.0012(6)
C26 0.0124(8) 0.0140(8) 0.0120(7) 0.0016(6) 0.0016(6) 0.0004(6)
C27 0.0178(9) 0.0164(8) 0.0243(9) -0.0044(7) 0.0071(7) -0.0003(7)
C28 0.0210(9) 0.0227(10) 0.0298(10) -0.0089(8) 0.0082(8) -0.0083(8)
C29 0.0142(8) 0.0274(10) 0.0263(9) -0.0018(8) 0.0074(7) -0.0030(7)
C30 0.0175(9) 0.0228(9) 0.0252(9) -0.0043(8) 0.0103(7) 0.0022(7)
C31 0.0175(9) 0.0166(8) 0.0200(8) -0.0042(7) 0.0057(7) -0.0004(7)
O1 0.0183(6) 0.0283(7) 0.0198(6) 0.0045(6) 0.0025(5) 0.0009(6)
O2 0.0240(7) 0.0261(7) 0.0279(7) 0.0056(6) 0.0053(6) -0.0020(6)
C32 0.0195(9) 0.0133(8) 0.0184(8) -0.0036(7) -0.0001(7) 0.0015(6)
C33 0.0223(9) 0.0246(10) 0.0235(9) 0.0005(8) -0.0034(7) 0.0028(8)

loop_
_atom_type_symbol
_atom_type_description
_atom_type_scat_dispersion_real
_atom_type_scat_dispersion_imag
_atom_type_scat_source
C C 0.0033 0.0016 'International Tables Vol C Tables 4.2.6.8 and 6.1.1.4'
H H 0.0000 0.0000 'International Tables Vol C Tables 4.2.6.8 and 6.1.1.4'
N N 0.0061 0.0033 'International Tables Vol C Tables 4.2.6.8 and 6.1.1.4'
O O 0.0106 0.0060 'International Tables Vol C Tables 4.2.6.8 and 6.1.1.4'
Ag Ag -0.8971 1.1015 'International Tables Vol C Tables 4.2.6.8 and 6.1.1.4'

loop_
_geom_angle_atom_site_label_1
_geom_angle_atom_site_label_2
_geom_angle_atom_site_label_3
_geom_angle
C8 Ag O1 178.18(6)
C2 C1 C6 120.29(17)
C2 C1 H1 119.9
C6 C1 H1 119.9
C3 C2 C1 120.04(17)
C3 C2 H2 120.0
C1 C2 H2 120.0
C4 C3 C2 119.72(17)
C4 C3 H3 120.1
C2 C3 H3 120.1
C3 C4 C5 120.34(17)
C3 C4 H4 119.8
C5 C4 H4 119.8
C6 C5 C4 120.13(17)
C6 C5 H5 119.9
C4 C5 H5 119.9
C5 C6 C1 119.48(16)
C5 C6 C7 118.24(15)
C1 C6 C7 122.27(15)
N1 C7 C6 113.78(14)
N1 C7 H7A 108.8
C6 C7 H7A 108.8
N1 C7 H7B 108.8
C6 C7 H7B 108.8
H7A C7 H7B 107.7
C8 N1 C9 111.38(14)
C8 N1 C7 122.70(14)
C9 N1 C7 125.90(14)
N1 C8 N2 104.76(14)
N1 C8 Ag 128.30(12)
N2 C8 Ag 126.93(12)
C10 C9 N1 106.01(14)
C10 C9 C11 129.14(15)
N1 C9 C11 124.81(15)
C12 C11 C16 118.40(16)
C12 C11 C9 122.24(15)
C16 C11 C9 119.34(15)
C13 C12 C11 120.52(16)
C13 C12 H12 119.7
C11 C12 H12 119.7
C14 C13 C12 121.20(16)
C14 C13 H13 119.4
C12 C13 H13 119.4
C13 C14 C15 118.17(16)
C13 C14 C17 121.56(17)
C15 C14 C17 120.27(17)
C14 C17 H17A 109.5
C14 C17 H17B 109.5
H17A C17 H17B 109.5
C14 C17 H17C 109.5
H17A C17 H17C 109.5
H17B C17 H17C 109.5
C16 C15 C14 121.05(17)
C16 C15 H15 119.5
C14 C15 H15 119.5
C15 C16 C11 120.64(16)
C15 C16 H16 119.7
C11 C16 H16 119.7
C9 C10 N2 106.59(14)
C9 C10 C18 130.04(16)
N2 C10 C18 123.31(15)
C19 C18 C23 118.78(16)
C19 C18 C10 120.15(15)
C23 C18 C10 121.01(15)
C20 C19 C18 120.46(16)
C20 C19 H19 119.8
C18 C19 H19 119.8
C21 C20 C19 121.13(17)
C21 C20 H20 119.4
C19 C20 H20 119.4
C20 C21 C22 118.22(16)
C20 C21 C24 120.79(17)
C22 C21 C24 120.99(17)
C21 C24 H24A 109.5
C21 C24 H24B 109.5
H24A C24 H24B 109.5
C21 C24 H24C 109.5
H24A C24 H24C 109.5
H24B C24 H24C 109.5
C23 C22 C21 120.97(17)
C23 C22 H22 119.5
C21 C22 H22 119.5
C22 C23 C18 120.43(16)
C22 C23 H23 119.8
C18 C23 H23 119.8
C8 N2 C10 111.24(14)
C8 N2 C25 123.31(14)
C10 N2 C25 124.58(14)
N2 C25 C26 116.00(14)
N2 C25 H25A 108.3
C26 C25 H25A 108.3
N2 C25 H25B 108.3
C26 C25 H25B 108.3
H25A C25 H25B 107.4
C27 C26 C31 119.05(16)
C27 C26 C25 123.31(15)
C31 C26 C25 117.38(15)
C26 C27 C28 120.18(17)
C26 C27 H27 119.9
C28 C27 H27 119.9
C29 C28 C27 120.29(18)
C29 C28 H28 119.9
C27 C28 H28 119.9
C30 C29 C28 119.73(17)
C30 C29 H29 120.1
C28 C29 H29 120.1
C29 C30 C31 120.23(17)
C29 C30 H30 119.9
C31 C30 H30 119.9
C30 C31 C26 120.50(17)
C30 C31 H31 119.8
C26 C31 H31 119.8
C32 O1 Ag 107.35(11)
O2 C32 O1 124.14(17)
O2 C32 C33 120.71(17)
O1 C32 C33 115.12(16)
C32 C33 H33A 109.5
C32 C33 H33B 109.5
H33A C33 H33B 109.5
C32 C33 H33C 109.5
H33A C33 H33C 109.5
H33B C33 H33C 109.5

loop_
_geom_bond_atom_site_label_1
_geom_bond_atom_site_label_2
_geom_bond_distance
Ag C8 2.0548(17)
Ag O1 2.1100(13)
C1 C2 1.393(3)
C1 C6 1.394(2)
C1 H1 0.9500
C2 C3 1.391(3)
C2 H2 0.9500
C3 C4 1.388(3)
C3 H3 0.9500
C4 C5 1.392(3)
C4 H4 0.9500
C5 C6 1.391(2)
C5 H5 0.9500
C6 C7 1.514(2)
C7 N1 1.467(2)
C7 H7A 0.9900
C7 H7B 0.9900
N1 C8 1.354(2)
N1 C9 1.397(2)
C8 N2 1.355(2)
C9 C10 1.363(2)
C9 C11 1.475(2)
C11 C12 1.396(2)
C11 C16 1.397(2)
C12 C13 1.391(2)
C12 H12 0.9500
C13 C14 1.388(3)
C13 H13 0.9500
C14 C15 1.396(3)
C14 C17 1.510(3)
C17 H17A 0.9800
C17 H17B 0.9800
C17 H17C 0.9800
C15 C16 1.387(2)
C15 H15 0.9500
C16 H16 0.9500
C10 N2 1.392(2)
C10 C18 1.481(2)
C18 C19 1.393(2)
C18 C23 1.395(2)
C19 C20 1.393(2)
C19 H19 0.9500
C20 C21 1.390(3)
C20 H20 0.9500
C21 C22 1.397(3)
C21 C24 1.514(2)
C24 H24A 0.9800
C24 H24B 0.9800
C24 H24C 0.9800
C22 C23 1.392(2)
C22 H22 0.9500
C23 H23 0.9500
N2 C25 1.466(2)
C25 C26 1.514(2)
C25 H25A 0.9900
C25 H25B 0.9900
C26 C27 1.390(2)
C26 C31 1.393(2)
C27 C28 1.391(3)
C27 H27 0.9500
C28 C29 1.386(3)
C28 H28 0.9500
C29 C30 1.380(3)
C29 H29 0.9500
C30 C31 1.387(2)
C30 H30 0.9500
C31 H31 0.9500
O1 C32 1.277(2)
O2 C32 1.237(2)
C32 C33 1.513(3)
C33 H33A 0.9800
C33 H33B 0.9800
C33 H33C 0.9800

loop_
_geom_torsion_atom_site_label_1
_geom_torsion_atom_site_label_2
_geom_torsion_atom_site_label_3
_geom_torsion_atom_site_label_4
_geom_torsion
C6 C1 C2 C3 -0.3(3)
C1 C2 C3 C4 -0.2(3)
C2 C3 C4 C5 0.8(3)
C3 C4 C5 C6 -0.9(3)
C4 C5 C6 C1 0.3(3)
C4 C5 C6 C7 -179.02(16)
C2 C1 C6 C5 0.3(3)
C2 C1 C6 C7 179.57(16)
C5 C6 C7 N1 -153.18(15)
C1 C6 C7 N1 27.5(2)
C6 C7 N1 C8 -91.63(19)
C6 C7 N1 C9 90.12(19)
C9 N1 C8 N2 1.42(18)
C7 N1 C8 N2 -177.06(14)
C9 N1 C8 Ag -179.06(12)
C7 N1 C8 Ag 2.5(2)
C8 N1 C9 C10 -1.42(19)
C7 N1 C9 C10 177.00(15)
C8 N1 C9 C11 -179.17(15)
C7 N1 C9 C11 -0.7(3)
C10 C9 C11 C12 133.70(19)
N1 C9 C11 C12 -49.1(2)
C10 C9 C11 C16 -44.6(3)
N1 C9 C11 C16 132.61(18)
C16 C11 C12 C13 -0.5(3)
C9 C11 C12 C13 -178.86(16)
C11 C12 C13 C14 0.2(3)
C12 C13 C14 C15 -0.5(3)
C12 C13 C14 C17 179.38(17)
C13 C14 C15 C16 1.3(3)
C17 C14 C15 C16 -178.63(17)
C14 C15 C16 C11 -1.7(3)
C12 C11 C16 C15 1.3(3)
C9 C11 C16 C15 179.65(16)
N1 C9 C10 N2 0.80(18)
C11 C9 C10 N2 178.42(16)
N1 C9 C10 C18 -176.39(16)
C11 C9 C10 C18 1.2(3)
C9 C10 C18 C19 111.9(2)
N2 C10 C18 C19 -64.8(2)
C9 C10 C18 C23 -65.1(3)
N2 C10 C18 C23 118.13(19)
C23 C18 C19 C20 0.5(3)
C10 C18 C19 C20 -176.58(16)
C18 C19 C20 C21 -1.1(3)
C19 C20 C21 C22 1.0(3)
C19 C20 C21 C24 -179.04(17)
C20 C21 C22 C23 -0.3(3)
C24 C21 C22 C23 179.69(17)
C21 C22 C23 C18 -0.2(3)
C19 C18 C23 C22 0.1(3)
C10 C18 C23 C22 177.19(16)
N1 C8 N2 C10 -0.89(19)
Ag C8 N2 C10 179.58(12)
N1 C8 N2 C25 -170.60(14)
Ag C8 N2 C25 9.9(2)
C9 C10 N2 C8 0.05(19)
C18 C10 N2 C8 177.47(15)
C9 C10 N2 C25 169.60(15)
C18 C10 N2 C25 -13.0(3)
C8 N2 C25 C26 -91.79(19)
C10 N2 C25 C26 99.88(19)
N2 C25 C26 C27 30.0(2)
N2 C25 C26 C31 -155.90(16)
C31 C26 C27 C28 -0.4(3)
C25 C26 C27 C28 173.55(17)
C26 C27 C28 C29 -0.8(3)
C27 C28 C29 C30 1.1(3)
C28 C29 C30 C31 -0.1(3)
C29 C30 C31 C26 -1.2(3)
C27 C26 C31 C30 1.4(3)
C25 C26 C31 C30 -172.90(17)
Ag O1 C32 O2 11.0(2)
Ag O1 C32 C33 -167.08(13)
